data_4074468
loop_
_publ_author_name
'Cantat, Thibault'
'Ricard, Louis'
'M\'ezailles, Nicolas'
'Le Floch, Pascal'

_publ_section_title
;
 Synthesis, Reactivity, and DFT Studies of S&#x2212;C&#x2212;S
 Zirconium(IV) Complexes
;
_journal_issue 26
_journal_name_full Organometallics
_journal_page_first 6030
_journal_paper_doi 10.1021/om060665v
_journal_volume 25
_journal_year 2006
_chemical_formula_sum 'C93 H96 Cl4 O2 P4 S4 Zr2'
_chemical_formula_weight 1822.10
_chemical_name_systematic
; 
 ? 
;
_space_group_IT_number 14
_symmetry_cell_setting monoclinic
_symmetry_space_group_name_Hall '-P 2ybc'
_symmetry_space_group_name_H-M 'P 1 21/c 1'
_atom_sites_solution_hydrogens geom
_atom_sites_solution_primary direct
_atom_sites_solution_secondary difmap
_audit_creation_method SHELXL-97
_cell_angle_alpha 90.00
_cell_angle_beta 104.4080(10)
_cell_angle_gamma 90.00
_cell_formula_units_Z 2
_cell_length_a 19.6510(10)
_cell_length_b 13.1070(10)
_cell_length_c 17.8490(10)
_cell_measurement_reflns_used 8334
_cell_measurement_temperature 150.0(1)
_cell_measurement_theta_max 27.485
_cell_measurement_theta_min 0.998
_cell_volume 4452.7(5)
_computing_structure_refinement 'SHELXL-97 (Sheldrick, 1997)'
_computing_structure_solution 'SHELXS-97 (Sheldrick, 1990)'
_diffrn_ambient_temperature 150.0(1)
_diffrn_measured_fraction_theta_full 0.913
_diffrn_measured_fraction_theta_max 0.913
_diffrn_measurement_device_type KappaCCD
_diffrn_measurement_method 'phi and omega scans'
_diffrn_radiation_monochromator graphite
_diffrn_radiation_source 'fine-focus sealed tube'
_diffrn_radiation_type MoK\a
_diffrn_radiation_wavelength 0.71069
_diffrn_reflns_av_R_equivalents 0.0292
_diffrn_reflns_av_sigmaI/netI 0.0431
_diffrn_reflns_limit_h_max 25
_diffrn_reflns_limit_h_min -25
_diffrn_reflns_limit_k_max 17
_diffrn_reflns_limit_k_min -15
_diffrn_reflns_limit_l_max 17
_diffrn_reflns_limit_l_min -18
_diffrn_reflns_number 15737
_diffrn_reflns_theta_full 27.48
_diffrn_reflns_theta_max 27.48
_diffrn_reflns_theta_min 2.82
_exptl_absorpt_coefficient_mu 0.567
_exptl_absorpt_correction_T_max 0.9351
_exptl_absorpt_correction_T_min 0.8855
_exptl_absorpt_correction_type multi-scan
_exptl_crystal_colour colorless
_exptl_crystal_density_diffrn 1.359
_exptl_crystal_density_method 'not measured'
_exptl_crystal_description plate
_exptl_crystal_F_000 1884
_exptl_crystal_size_max 0.22
_exptl_crystal_size_mid 0.20
_exptl_crystal_size_min 0.12
_refine_diff_density_max 1.001
_refine_diff_density_min -0.942
_refine_diff_density_rms 0.083
_refine_ls_extinction_method none
_refine_ls_goodness_of_fit_ref 1.033
_refine_ls_hydrogen_treatment mixed
_refine_ls_matrix_type full
_refine_ls_number_parameters 526
_refine_ls_number_reflns 9318
_refine_ls_number_restraints 0
_refine_ls_restrained_S_all 1.033
_refine_ls_R_factor_all 0.0632
_refine_ls_R_factor_gt 0.0483
_refine_ls_shift/su_max 0.001
_refine_ls_shift/su_mean 0.000
_refine_ls_structure_factor_coef Fsqd
_refine_ls_weighting_details 'calc w=1/[\s^2^(Fo^2^)+(0.0765P)^2^+4.8378P] where P=(Fo^2^+2Fc^2^)/3'
_refine_ls_weighting_scheme calc
_refine_ls_wR_factor_gt 0.1299
_refine_ls_wR_factor_ref 0.1414
_reflns_number_gt 7437
_reflns_number_total 9318
_reflns_threshold_expression >2sigma(I)
_cod_data_source_file om060665vsi20060726_053356.cif
_cod_data_source_block zrclcarb
_cod_depositor_comments
;
The following automatic conversions were performed:

'_symmetry_cell_setting' value 'Monoclinic' changed to 'monoclinic'
according to /home/saulius/struct/CIF-dictionaries/cif_core.dic
dictionary named 'cif_core.dic' version 2.4.1 from 2010-06-29.

Automatic conversion script
Id: cif_fix_values 1715 2011-07-08 13:25:40Z adriana 
;
_cod_original_sg_symbol_H-M 'P21/c     '
_cod_database_code 4074468

loop_
_symmetry_equiv_pos_as_xyz
'x, y, z'
'-x, y+1/2, -z+1/2'
'-x, -y, -z'
'x, -y-1/2, z-1/2'

loop_
_atom_site_label
_atom_site_type_symbol
_atom_site_fract_x
_atom_site_fract_y
_atom_site_fract_z
_atom_site_U_iso_or_equiv
_atom_site_adp_type
_atom_site_occupancy
_atom_site_symmetry_multiplicity
_atom_site_calc_flag
_atom_site_refinement_flags
Zr1 Zr 0.406856(14) -0.99033(2) 0.409693(16) 0.02456(10) Uani 1 1 d .
Cl1 Cl 0.33920(4) -0.99490(6) 0.50685(5) 0.03384(18) Uani 1 1 d .
Cl2 Cl 0.50077(4) -0.87821(5) 0.50862(4) 0.03053(17) Uani 1 1 d .
S1 S 0.36663(4) -1.17956(6) 0.36103(4) 0.03100(18) Uani 1 1 d .
S2 S 0.37857(4) -0.79356(6) 0.37119(4) 0.03144(18) Uani 1 1 d .
P1 P 0.29263(4) -1.10147(6) 0.28279(4) 0.02633(17) Uani 1 1 d .
P2 P 0.29848(4) -0.85815(6) 0.29210(4) 0.02654(17) Uani 1 1 d .
O1 O 0.48869(12) -0.98044(17) 0.34063(13) 0.0352(5) Uani 1 1 d .
C1 C 0.31871(15) -0.9817(2) 0.30780(17) 0.0255(6) Uani 1 1 d .
C2 C 0.20489(16) -1.1295(2) 0.29215(19) 0.0332(7) Uani 1 1 d .
C3 C 0.14747(18) -1.1068(3) 0.2319(2) 0.0454(8) Uani 1 1 d .
H3 H 0.1543 -1.0862 0.1832 0.054 Uiso 1 1 calc R
C4 C 0.0801(2) -1.1141(4) 0.2421(3) 0.0631(12) Uani 1 1 d .
H4 H 0.0409 -1.0989 0.2004 0.076 Uiso 1 1 calc R
C5 C 0.0698(2) -1.1434(4) 0.3123(3) 0.0687(13) Uani 1 1 d .
H5 H 0.0235 -1.1478 0.3192 0.082 Uiso 1 1 calc R
C6 C 0.1264(2) -1.1663(4) 0.3727(3) 0.0624(12) Uani 1 1 d .
H6 H 0.1192 -1.1867 0.4212 0.075 Uiso 1 1 calc R
C7 C 0.1940(2) -1.1597(3) 0.3625(2) 0.0461(9) Uani 1 1 d .
H7 H 0.2330 -1.1759 0.4042 0.055 Uiso 1 1 calc R
C8 C 0.29525(16) -1.1390(2) 0.18627(17) 0.0312(6) Uani 1 1 d .
C9 C 0.2679(2) -1.2320(3) 0.1558(2) 0.0437(8) Uani 1 1 d .
H9 H 0.2409 -1.2719 0.1822 0.052 Uiso 1 1 calc R
C10 C 0.2799(2) -1.2671(3) 0.0865(2) 0.0551(10) Uani 1 1 d .
H10 H 0.2616 -1.3311 0.0658 0.066 Uiso 1 1 calc R
C11 C 0.3182(3) -1.2085(4) 0.0484(2) 0.0641(12) Uani 1 1 d .
H11 H 0.3274 -1.2327 0.0017 0.077 Uiso 1 1 calc R
C12 C 0.3435(3) -1.1150(4) 0.0773(3) 0.0719(14) Uani 1 1 d .
H12 H 0.3690 -1.0740 0.0498 0.086 Uiso 1 1 calc R
C13 C 0.3321(2) -1.0802(3) 0.1464(2) 0.0493(9) Uani 1 1 d .
H13 H 0.3497 -1.0156 0.1662 0.059 Uiso 1 1 calc R
C14 C 0.29390(16) -0.8146(2) 0.19462(18) 0.0311(6) Uani 1 1 d .
C15 C 0.35156(18) -0.7728(3) 0.1746(2) 0.0407(8) Uani 1 1 d .
H15 H 0.3935 -0.7601 0.2134 0.049 Uiso 1 1 calc R
C16 C 0.3481(2) -0.7492(3) 0.0980(2) 0.0529(10) Uani 1 1 d .
H16 H 0.3877 -0.7199 0.0847 0.063 Uiso 1 1 calc R
C17 C 0.2881(2) -0.7676(3) 0.0412(2) 0.0505(9) Uani 1 1 d .
H17 H 0.2862 -0.7514 -0.0111 0.061 Uiso 1 1 calc R
C18 C 0.2309(2) -0.8096(3) 0.0607(2) 0.0538(10) Uani 1 1 d .
H18 H 0.1891 -0.8219 0.0215 0.065 Uiso 1 1 calc R
C19 C 0.23341(19) -0.8342(3) 0.13679(19) 0.0450(9) Uani 1 1 d .
H19 H 0.1938 -0.8646 0.1495 0.054 Uiso 1 1 calc R
C20 C 0.21627(16) -0.8178(2) 0.31175(18) 0.0313(6) Uani 1 1 d .
C21 C 0.18763(19) -0.7227(3) 0.2874(2) 0.0418(8) Uani 1 1 d .
H21 H 0.2092 -0.6805 0.2567 0.050 Uiso 1 1 calc R
C22 C 0.1281(2) -0.6894(3) 0.3078(2) 0.0524(10) Uani 1 1 d .
H22 H 0.1088 -0.6244 0.2911 0.063 Uiso 1 1 calc R
C23 C 0.0968(2) -0.7499(3) 0.3521(2) 0.0539(10) Uani 1 1 d .
H23 H 0.0556 -0.7268 0.3658 0.065 Uiso 1 1 calc R
C24 C 0.1246(2) -0.8443(3) 0.3770(2) 0.0513(10) Uani 1 1 d .
H24 H 0.1029 -0.8860 0.4079 0.062 Uiso 1 1 calc R
C25 C 0.18462(18) -0.8782(3) 0.3566(2) 0.0403(8) Uani 1 1 d .
H25 H 0.2039 -0.9431 0.3737 0.048 Uiso 1 1 calc R
C26 C 0.5065(2) -1.0650(4) 0.2969(3) 0.0585(11) Uani 1 1 d .
H26A H 0.4639 -1.0921 0.2605 0.070 Uiso 1 1 calc R
H26B H 0.5287 -1.1206 0.3321 0.070 Uiso 1 1 calc R
C27 C 0.5558(4) -1.0247(4) 0.2544(4) 0.091(2) Uani 1 1 d .
H27A H 0.6024 -1.0572 0.2734 0.109 Uiso 1 1 calc R
H27B H 0.5384 -1.0400 0.1986 0.109 Uiso 1 1 calc R
C28 C 0.5616(4) -0.9169(5) 0.2661(3) 0.095(2) Uani 1 1 d .
H28A H 0.5361 -0.8808 0.2187 0.114 Uiso 1 1 calc R
H28B H 0.6116 -0.8961 0.2779 0.114 Uiso 1 1 calc R
C29 C 0.53134(19) -0.8912(3) 0.3308(2) 0.0463(9) Uani 1 1 d .
H29A H 0.5017 -0.8294 0.3189 0.056 Uiso 1 1 calc R
H29B H 0.5689 -0.8787 0.3783 0.056 Uiso 1 1 calc R
C30 C 0.1285(3) -0.4589(5) 0.5046(3) 0.0872(16) Uani 1 1 d .
H30A H 0.1147 -0.5157 0.5335 0.131 Uiso 1 1 calc R
H30B H 0.1646 -0.4179 0.5395 0.131 Uiso 1 1 calc R
H30C H 0.1472 -0.4858 0.4626 0.131 Uiso 1 1 calc R
C31 C 0.0653(2) -0.3933(4) 0.4714(3) 0.0595(11) Uani 1 1 d .
C32 C 0.0498(3) -0.3100(4) 0.5130(3) 0.0662(12) Uani 1 1 d .
H32 H 0.0789 -0.2952 0.5628 0.079 Uiso 1 1 calc R
C33 C -0.0080(3) -0.2487(4) 0.4820(3) 0.0713(14) Uani 1 1 d .
H33 H -0.0186 -0.1922 0.5105 0.086 Uiso 1 1 calc R
C34 C -0.0500(3) -0.2704(4) 0.4096(3) 0.0729(13) Uani 1 1 d .
H34 H -0.0896 -0.2288 0.3882 0.087 Uiso 1 1 calc R
C35 C -0.0348(3) -0.3519(4) 0.3683(3) 0.0792(15) Uani 1 1 d .
H35 H -0.0639 -0.3668 0.3184 0.095 Uiso 1 1 calc R
C36 C 0.0227(3) -0.4119(4) 0.3994(3) 0.0703(13) Uani 1 1 d .
H36 H 0.0332 -0.4677 0.3702 0.084 Uiso 1 1 calc R
C37 C 0.2473(12) -0.4547(12) 0.2995(15) 0.345(13) Uani 1 1 d .
H37A H 0.2222 -0.4406 0.3394 0.517 Uiso 1 1 calc R
H37B H 0.2814 -0.4002 0.2994 0.517 Uiso 1 1 calc R
H37C H 0.2720 -0.5201 0.3105 0.517 Uiso 1 1 calc R
C38 C 0.2004(8) -0.4592(15) 0.2286(15) 0.263(15) Uani 1 1 d .
C39 C 0.2115(13) -0.5049(11) 0.1637(14) 0.225(11) Uani 1 1 d .
H39 H 0.2567 -0.5328 0.1665 0.270 Uiso 1 1 calc R
C40 C 0.1663(7) -0.5122(9) 0.1014(12) 0.233(10) Uani 1 1 d .
H40 H 0.1761 -0.5406 0.0563 0.279 Uiso 1 1 calc R
C41 C 0.0977(9) -0.4743(11) 0.1030(14) 0.278(15) Uani 1 1 d .
H41 H 0.0595 -0.4837 0.0589 0.333 Uiso 1 1 calc R
C42 C 0.0860(9) -0.4244(9) 0.1672(14) 0.257(12) Uani 1 1 d .
H42 H 0.0406 -0.3961 0.1623 0.308 Uiso 1 1 calc R
C43 C 0.1333(7) -0.4124(7) 0.2363(7) 0.175(5) Uani 1 1 d .
H43 H 0.1252 -0.3803 0.2810 0.210 Uiso 1 1 calc R
C44 C 0.3504(6) -0.5099(9) 0.3977(7) 0.083(3) Uani 0.50 1 d P
H44A H 0.3439 -0.5688 0.3628 0.125 Uiso 0.50 1 calc PR
H44B H 0.3404 -0.4470 0.3673 0.125 Uiso 0.50 1 calc PR
H44C H 0.3182 -0.5155 0.4316 0.125 Uiso 0.50 1 calc PR
C45 C 0.4262(14) -0.5076(13) 0.4469(12) 0.039(4) Uani 0.50 1 d P
C46 C 0.465(2) -0.428(3) 0.4495(17) 0.122(16) Uani 0.50 1 d P
H46 H 0.4467 -0.3769 0.4123 0.147 Uiso 0.50 1 calc PR
C47 C 0.530(3) -0.406(3) 0.498(3) 0.097(13) Uani 0.50 1 d P
H47 H 0.5519 -0.3408 0.5023 0.117 Uiso 0.50 1 calc PR
C48 C 0.5580(19) -0.490(3) 0.5396(19) 0.087(11) Uani 0.50 1 d P
H48 H 0.6051 -0.4836 0.5695 0.105 Uiso 0.50 1 calc PR
C49 C 0.5269(11) -0.5820(10) 0.5434(12) 0.041(4) Uani 0.50 1 d P
H49 H 0.5491 -0.6378 0.5737 0.049 Uiso 0.50 1 calc PR
C50 C 0.4581(17) -0.584(2) 0.4970(13) 0.053(6) Uani 0.50 1 d P
H50 H 0.4308 -0.6430 0.5001 0.064 Uiso 0.50 1 calc PR

loop_
_atom_site_aniso_label
_atom_site_aniso_U_11
_atom_site_aniso_U_22
_atom_site_aniso_U_33
_atom_site_aniso_U_23
_atom_site_aniso_U_13
_atom_site_aniso_U_12
Zr1 0.02971(16) 0.02470(15) 0.01847(18) 0.00045(10) 0.00451(11) 0.00066(10)
Cl1 0.0401(4) 0.0364(4) 0.0270(4) 0.0013(3) 0.0120(3) 0.0018(3)
Cl2 0.0355(4) 0.0268(3) 0.0258(4) 0.0003(3) 0.0010(3) 0.0019(3)
S1 0.0402(4) 0.0253(4) 0.0245(4) -0.0003(3) 0.0024(3) 0.0014(3)
S2 0.0370(4) 0.0260(4) 0.0281(4) 0.0004(3) 0.0019(3) -0.0018(3)
P1 0.0315(4) 0.0258(4) 0.0206(4) -0.0005(3) 0.0043(3) -0.0029(3)
P2 0.0305(4) 0.0253(4) 0.0226(4) 0.0026(3) 0.0044(3) -0.0003(3)
O1 0.0372(12) 0.0404(13) 0.0301(13) 0.0032(9) 0.0120(10) 0.0012(9)
C1 0.0299(14) 0.0258(14) 0.0202(15) 0.0018(11) 0.0050(11) 0.0003(11)
C2 0.0349(16) 0.0284(15) 0.0359(18) 0.0009(13) 0.0083(13) -0.0065(12)
C3 0.0395(19) 0.048(2) 0.045(2) 0.0050(16) 0.0029(15) -0.0076(15)
C4 0.035(2) 0.069(3) 0.078(3) 0.010(2) 0.0007(19) -0.0070(19)
C5 0.043(2) 0.065(3) 0.106(4) 0.012(3) 0.032(2) -0.010(2)
C6 0.066(3) 0.064(3) 0.069(3) 0.017(2) 0.038(2) -0.005(2)
C7 0.048(2) 0.048(2) 0.045(2) 0.0088(16) 0.0179(16) -0.0041(16)
C8 0.0370(16) 0.0327(16) 0.0229(16) -0.0025(12) 0.0059(12) -0.0003(12)
C9 0.061(2) 0.0356(18) 0.0332(19) -0.0062(14) 0.0102(16) -0.0065(16)
C10 0.078(3) 0.042(2) 0.044(2) -0.0168(17) 0.011(2) -0.0008(19)
C11 0.082(3) 0.076(3) 0.040(2) -0.025(2) 0.025(2) -0.008(2)
C12 0.094(4) 0.088(4) 0.047(3) -0.019(2) 0.043(2) -0.029(3)
C13 0.064(2) 0.052(2) 0.037(2) -0.0142(16) 0.0241(18) -0.0199(19)
C14 0.0387(16) 0.0270(15) 0.0273(17) 0.0064(12) 0.0076(12) 0.0036(12)
C15 0.0425(18) 0.0415(19) 0.038(2) 0.0097(15) 0.0090(14) -0.0041(15)
C16 0.058(2) 0.058(2) 0.048(2) 0.0138(18) 0.0214(19) -0.0067(19)
C17 0.070(3) 0.050(2) 0.033(2) 0.0119(16) 0.0143(18) 0.0000(19)
C18 0.061(2) 0.068(3) 0.026(2) 0.0078(17) -0.0014(16) -0.010(2)
C19 0.046(2) 0.057(2) 0.0294(19) 0.0115(16) 0.0040(14) -0.0103(17)
C20 0.0320(15) 0.0309(15) 0.0291(17) 0.0008(12) 0.0043(12) 0.0024(12)
C21 0.0465(19) 0.0355(18) 0.045(2) 0.0062(15) 0.0146(16) 0.0058(15)
C22 0.052(2) 0.046(2) 0.061(3) 0.0082(18) 0.0173(19) 0.0185(17)
C23 0.046(2) 0.061(3) 0.060(3) 0.001(2) 0.0228(19) 0.0168(19)
C24 0.050(2) 0.056(2) 0.055(2) 0.0081(18) 0.0266(18) 0.0078(18)
C25 0.0437(19) 0.0366(18) 0.042(2) 0.0055(15) 0.0132(15) 0.0090(14)
C26 0.062(3) 0.065(3) 0.060(3) -0.019(2) 0.037(2) -0.004(2)
C27 0.125(5) 0.081(4) 0.098(5) 0.011(3) 0.086(4) 0.013(3)
C28 0.131(5) 0.104(5) 0.076(4) -0.023(3) 0.076(4) -0.042(4)
C29 0.0424(19) 0.052(2) 0.049(2) 0.0145(17) 0.0184(16) 0.0004(16)
C30 0.093(4) 0.089(4) 0.076(4) 0.011(3) 0.015(3) 0.020(3)
C31 0.061(3) 0.058(3) 0.063(3) 0.014(2) 0.021(2) -0.001(2)
C32 0.076(3) 0.078(3) 0.049(3) 0.007(2) 0.024(2) 0.001(3)
C33 0.076(3) 0.080(4) 0.069(3) 0.013(3) 0.040(3) 0.015(3)
C34 0.059(3) 0.081(4) 0.082(4) 0.011(3) 0.024(3) 0.006(2)
C35 0.066(3) 0.085(4) 0.082(4) 0.001(3) 0.008(3) -0.010(3)
C36 0.079(3) 0.062(3) 0.066(3) 0.000(2) 0.011(2) -0.010(2)
C37 0.35(3) 0.161(13) 0.57(4) 0.04(2) 0.20(3) -0.114(17)
C38 0.121(9) 0.187(15) 0.38(3) 0.221(18) -0.136(13) -0.110(10)
C39 0.22(2) 0.097(9) 0.33(3) 0.103(13) 0.03(2) -0.044(9)
C40 0.141(11) 0.141(10) 0.35(2) 0.138(12) -0.068(12) -0.067(8)
C41 0.174(15) 0.101(10) 0.44(4) 0.077(12) -0.141(19) -0.031(10)
C42 0.178(12) 0.077(8) 0.42(3) 0.043(11) -0.105(17) 0.009(8)
C43 0.154(9) 0.106(7) 0.227(11) 0.097(7) -0.027(8) -0.048(6)
C44 0.057(6) 0.108(9) 0.080(8) -0.037(6) 0.008(5) -0.002(5)
C45 0.070(10) 0.032(6) 0.016(7) -0.007(4) 0.011(7) 0.005(4)
C46 0.22(4) 0.12(3) 0.035(11) 0.016(14) 0.046(17) 0.03(2)
C47 0.18(3) 0.034(9) 0.12(2) -0.013(13) 0.11(2) -0.012(16)
C48 0.085(16) 0.13(2) 0.038(13) -0.026(11) -0.001(10) -0.002(13)
C49 0.069(7) 0.017(5) 0.039(8) -0.013(5) 0.015(6) -0.005(5)
C50 0.092(12) 0.037(9) 0.029(8) -0.005(6) 0.011(7) 0.003(7)

loop_
_atom_type_symbol
_atom_type_description
_atom_type_scat_dispersion_real
_atom_type_scat_dispersion_imag
_atom_type_scat_source
C C 0.0033 0.0016 'International Tables Vol C Tables 4.2.6.8 and 6.1.1.4'
H H 0.0000 0.0000 'International Tables Vol C Tables 4.2.6.8 and 6.1.1.4'
Cl Cl 0.1484 0.1585 'International Tables Vol C Tables 4.2.6.8 and 6.1.1.4'
O O 0.0106 0.0060 'International Tables Vol C Tables 4.2.6.8 and 6.1.1.4'
P P 0.1023 0.0942 'International Tables Vol C Tables 4.2.6.8 and 6.1.1.4'
S S 0.1246 0.1234 'International Tables Vol C Tables 4.2.6.8 and 6.1.1.4'
Zr Zr -2.9673 0.5597 'International Tables Vol C Tables 4.2.6.8 and 6.1.1.4'

loop_
_geom_angle_atom_site_label_1
_geom_angle_atom_site_label_2
_geom_angle_atom_site_label_3
_geom_angle
_geom_angle_site_symmetry_1
_geom_angle_site_symmetry_3
C1 Zr1 O1 93.87(10) . .
C1 Zr1 Cl1 97.71(8) . .
O1 Zr1 Cl1 168.16(6) . .
C1 Zr1 Cl2 143.31(7) . .
O1 Zr1 Cl2 81.95(6) . .
Cl1 Zr1 Cl2 87.27(3) . .
C1 Zr1 Cl2 141.55(8) . 3_636
O1 Zr1 Cl2 81.66(6) . 3_636
Cl1 Zr1 Cl2 90.73(3) . 3_636
Cl2 Zr1 Cl2 74.19(3) . 3_636
C1 Zr1 S1 70.65(7) . .
O1 Zr1 S1 93.95(6) . .
Cl1 Zr1 S1 92.22(3) . .
Cl2 Zr1 S1 145.77(2) . .
Cl2 Zr1 S1 71.60(2) 3_636 .
C1 Zr1 S2 70.52(7) . .
O1 Zr1 S2 86.30(6) . .
Cl1 Zr1 S2 95.21(3) . .
Cl2 Zr1 S2 72.84(2) . .
Cl2 Zr1 S2 146.13(2) 3_636 .
S1 Zr1 S2 141.10(3) . .
Zr1 Cl2 Zr1 105.81(3) . 3_636
P1 S1 Zr1 81.90(3) . .
P2 S2 Zr1 81.51(3) . .
C1 P1 C8 115.46(15) . .
C1 P1 C2 113.59(15) . .
C8 P1 C2 106.66(15) . .
C1 P1 S1 99.80(11) . .
C8 P1 S1 109.53(11) . .
C2 P1 S1 111.76(11) . .
C1 P2 C14 114.72(15) . .
C1 P2 C20 115.77(15) . .
C14 P2 C20 105.07(14) . .
C1 P2 S2 100.20(11) . .
C14 P2 S2 112.52(11) . .
C20 P2 S2 108.61(11) . .
C26 O1 C29 108.8(3) . .
C26 O1 Zr1 123.4(2) . .
C29 O1 Zr1 127.8(2) . .
P2 C1 P1 144.76(19) . .
P2 C1 Zr1 107.22(14) . .
P1 C1 Zr1 107.47(14) . .
C7 C2 C3 119.1(3) . .
C7 C2 P1 120.5(3) . .
C3 C2 P1 119.7(3) . .
C2 C3 C4 120.3(4) . .
C2 C3 H3 119.9 . .
C4 C3 H3 119.9 . .
C5 C4 C3 120.2(4) . .
C5 C4 H4 119.9 . .
C3 C4 H4 119.9 . .
C4 C5 C6 120.2(4) . .
C4 C5 H5 119.9 . .
C6 C5 H5 119.9 . .
C5 C6 C7 119.8(4) . .
C5 C6 H6 120.1 . .
C7 C6 H6 120.1 . .
C2 C7 C6 120.4(4) . .
C2 C7 H7 119.8 . .
C6 C7 H7 119.8 . .
C13 C8 C9 119.5(3) . .
C13 C8 P1 119.1(2) . .
C9 C8 P1 120.9(3) . .
C8 C9 C10 120.3(4) . .
C8 C9 H9 119.9 . .
C10 C9 H9 119.9 . .
C11 C10 C9 119.4(4) . .
C11 C10 H10 120.3 . .
C9 C10 H10 120.3 . .
C10 C11 C12 120.4(4) . .
C10 C11 H11 119.8 . .
C12 C11 H11 119.8 . .
C11 C12 C13 120.3(4) . .
C11 C12 H12 119.9 . .
C13 C12 H12 119.9 . .
C8 C13 C12 120.1(4) . .
C8 C13 H13 120.0 . .
C12 C13 H13 120.0 . .
C15 C14 C19 119.1(3) . .
C15 C14 P2 121.6(2) . .
C19 C14 P2 118.9(2) . .
C14 C15 C16 120.0(3) . .
C14 C15 H15 120.0 . .
C16 C15 H15 120.0 . .
C17 C16 C15 120.8(4) . .
C17 C16 H16 119.6 . .
C15 C16 H16 119.6 . .
C18 C17 C16 119.4(3) . .
C18 C17 H17 120.3 . .
C16 C17 H17 120.3 . .
C17 C18 C19 120.7(4) . .
C17 C18 H18 119.7 . .
C19 C18 H18 119.7 . .
C18 C19 C14 120.0(3) . .
C18 C19 H19 120.0 . .
C14 C19 H19 120.0 . .
C25 C20 C21 119.3(3) . .
C25 C20 P2 119.8(2) . .
C21 C20 P2 120.7(3) . .
C22 C21 C20 120.3(3) . .
C22 C21 H21 119.9 . .
C20 C21 H21 119.9 . .
C23 C22 C21 120.1(4) . .
C23 C22 H22 119.9 . .
C21 C22 H22 119.9 . .
C22 C23 C24 120.3(3) . .
C22 C23 H23 119.8 . .
C24 C23 H23 119.8 . .
C23 C24 C25 119.8(4) . .
C23 C24 H24 120.1 . .
C25 C24 H24 120.1 . .
C20 C25 C24 120.2(3) . .
C20 C25 H25 119.9 . .
C24 C25 H25 119.9 . .
O1 C26 C27 106.4(4) . .
O1 C26 H26A 110.4 . .
C27 C26 H26A 110.4 . .
O1 C26 H26B 110.4 . .
C27 C26 H26B 110.4 . .
H26A C26 H26B 108.6 . .
C28 C27 C26 108.7(4) . .
C28 C27 H27A 110.0 . .
C26 C27 H27A 110.0 . .
C28 C27 H27B 110.0 . .
C26 C27 H27B 110.0 . .
H27A C27 H27B 108.3 . .
C27 C28 C29 108.0(4) . .
C27 C28 H28A 110.1 . .
C29 C28 H28A 110.1 . .
C27 C28 H28B 110.1 . .
C29 C28 H28B 110.1 . .
H28A C28 H28B 108.4 . .
C28 C29 O1 105.4(3) . .
C28 C29 H29A 110.7 . .
O1 C29 H29A 110.7 . .
C28 C29 H29B 110.7 . .
O1 C29 H29B 110.7 . .
H29A C29 H29B 108.8 . .
C31 C30 H30A 109.5 . .
C31 C30 H30B 109.5 . .
H30A C30 H30B 109.5 . .
C31 C30 H30C 109.5 . .
H30A C30 H30C 109.5 . .
H30B C30 H30C 109.5 . .
C36 C31 C32 118.3(5) . .
C36 C31 C30 121.4(5) . .
C32 C31 C30 120.3(5) . .
C33 C32 C31 120.4(5) . .
C33 C32 H32 119.8 . .
C31 C32 H32 119.8 . .
C34 C33 C32 119.5(5) . .
C34 C33 H33 120.3 . .
C32 C33 H33 120.3 . .
C35 C34 C33 120.4(5) . .
C35 C34 H34 119.8 . .
C33 C34 H34 119.8 . .
C34 C35 C36 119.6(5) . .
C34 C35 H35 120.2 . .
C36 C35 H35 120.2 . .
C31 C36 C35 121.8(5) . .
C31 C36 H36 119.1 . .
C35 C36 H36 119.1 . .
C38 C37 H37A 109.5 . .
C38 C37 H37B 109.5 . .
H37A C37 H37B 109.5 . .
C38 C37 H37C 109.5 . .
H37A C37 H37C 109.5 . .
H37B C37 H37C 109.5 . .
C37 C38 C39 126(3) . .
C37 C38 C43 108(3) . .
C39 C38 C43 126.1(15) . .
C40 C39 C38 124(3) . .
C40 C39 H39 117.9 . .
C38 C39 H39 117.9 . .
C39 C40 C41 115(2) . .
C39 C40 H40 122.6 . .
C41 C40 H40 122.6 . .
C42 C41 C40 121.7(17) . .
C42 C41 H41 119.2 . .
C40 C41 H41 119.2 . .
C43 C42 C41 126.1(18) . .
C43 C42 H42 116.9 . .
C41 C42 H42 116.9 . .
C42 C43 C38 106.9(16) . .
C42 C43 H43 126.6 . .
C38 C43 H43 126.6 . .
C45 C44 H44A 109.5 . .
C45 C44 H44B 109.5 . .
H44A C44 H44B 109.5 . .
C45 C44 H44C 109.5 . .
H44A C44 H44C 109.5 . .
H44B C44 H44C 109.5 . .
C46 C45 C50 113(3) . .
C46 C45 C44 121(2) . .
C50 C45 C44 125(2) . .
C46 C45 C47 109(2) . 3_646
C50 C45 C47 6(3) . 3_646
C44 C45 C47 129.4(18) . 3_646
C45 C46 C47 130(3) . .
C45 C46 H46 115.1 . .
C47 C46 H46 115.1 . .
C48 C47 C46 111(3) . .
C48 C47 H47 124.6 . .
C46 C47 H47 124.6 . .
C49 C48 C47 128(3) . .
C49 C48 H48 116.0 . .
C47 C48 H48 116.0 . .
C48 C49 C50 112(2) . .
C48 C49 H49 124.2 . .
C50 C49 H49 124.2 . .
C45 C50 C49 126(3) . .
C45 C50 H50 117.2 . .
C49 C50 H50 117.2 . .

loop_
_geom_bond_atom_site_label_1
_geom_bond_atom_site_label_2
_geom_bond_distance
_geom_bond_site_symmetry_2
Zr1 C1 2.180(3) .
Zr1 O1 2.260(2) .
Zr1 Cl1 2.4343(8) .
Zr1 Cl2 2.6573(7) .
Zr1 Cl2 2.6595(7) 3_636
Zr1 S1 2.6813(8) .
Zr1 S2 2.6912(8) .
Cl2 Zr1 2.6595(7) 3_636
S1 P1 2.0253(11) .
S2 P2 2.0201(10) .
P1 C1 1.677(3) .
P1 C8 1.805(3) .
P1 C2 1.811(3) .
P2 C1 1.674(3) .
P2 C14 1.812(3) .
P2 C20 1.815(3) .
O1 C26 1.448(4) .
O1 C29 1.475(4) .
C2 C7 1.384(5) .
C2 C3 1.384(5) .
C3 C4 1.384(5) .
C3 H3 0.9500 .
C4 C5 1.372(6) .
C4 H4 0.9500 .
C5 C6 1.375(7) .
C5 H5 0.9500 .
C6 C7 1.387(5) .
C6 H6 0.9500 .
C7 H7 0.9500 .
C8 C13 1.371(5) .
C8 C9 1.387(4) .
C9 C10 1.393(5) .
C9 H9 0.9500 .
C10 C11 1.369(6) .
C10 H10 0.9500 .
C11 C12 1.375(6) .
C11 H11 0.9500 .
C12 C13 1.384(5) .
C12 H12 0.9500 .
C13 H13 0.9500 .
C14 C15 1.383(4) .
C14 C19 1.391(5) .
C15 C16 1.387(5) .
C15 H15 0.9500 .
C16 C17 1.371(6) .
C16 H16 0.9500 .
C17 C18 1.371(6) .
C17 H17 0.9500 .
C18 C19 1.386(5) .
C18 H18 0.9500 .
C19 H19 0.9500 .
C20 C25 1.379(5) .
C20 C21 1.392(4) .
C21 C22 1.380(5) .
C21 H21 0.9500 .
C22 C23 1.369(6) .
C22 H22 0.9500 .
C23 C24 1.381(5) .
C23 H23 0.9500 .
C24 C25 1.390(5) .
C24 H24 0.9500 .
C25 H25 0.9500 .
C26 C27 1.468(6) .
C26 H26A 0.9900 .
C26 H26B 0.9900 .
C27 C28 1.429(8) .
C27 H27A 0.9900 .
C27 H27B 0.9900 .
C28 C29 1.464(6) .
C28 H28A 0.9900 .
C28 H28B 0.9900 .
C29 H29A 0.9900 .
C29 H29B 0.9900 .
C30 C31 1.504(7) .
C30 H30A 0.9800 .
C30 H30B 0.9800 .
C30 H30C 0.9800 .
C31 C36 1.369(6) .
C31 C32 1.396(6) .
C32 C33 1.389(7) .
C32 H32 0.9500 .
C33 C34 1.379(7) .
C33 H33 0.9500 .
C34 C35 1.372(7) .
C34 H34 0.9500 .
C35 C36 1.375(7) .
C35 H35 0.9500 .
C36 H36 0.9500 .
C37 C38 1.37(3) .
C37 H37A 0.9800 .
C37 H37B 0.9800 .
C37 H37C 0.9800 .
C38 C39 1.37(3) .
C38 C43 1.49(3) .
C39 C40 1.24(2) .
C39 H39 0.9500 .
C40 C41 1.44(3) .
C40 H40 0.9500 .
C41 C42 1.39(3) .
C41 H41 0.9500 .
C42 C43 1.356(18) .
C42 H42 0.9500 .
C43 H43 0.9500 .
C44 C45 1.53(3) .
C44 H44A 0.9800 .
C44 H44B 0.9800 .
C44 H44C 0.9800 .
C45 C46 1.29(6) .
C45 C50 1.38(3) .
C45 C47 1.60(6) 3_646
C46 C47 1.38(5) .
C46 H46 0.9500 .
C47 C48 1.37(4) .
C47 H47 0.9500 .
C48 C49 1.36(5) .
C48 H48 0.9500 .
C49 C50 1.40(3) .
C49 H49 0.9500 .
C50 H50 0.9500 .
